data_1573263
loop_
_publ_author_name
'Vaughn, Tashonda M.'
'Soheil, Saneei'
'Ogundele, Olalekan M.'
'Fronczek, Frank R.'
'Uppu, Rao M.'

_publ_section_title
;
 3,5,6-Trichloropyridin-2-ol
;
_journal_coeditor_code HB4494
_journal_issue 11
_journal_name_full IUCrData
_journal_paper_doi 10.1107/S241431462401126X
_journal_volume 9
_journal_year 2024
_chemical_formula_iupac 'C5 H2 Cl3 N O'
_chemical_formula_moiety 'C5 H2 Cl3 N O'
_chemical_formula_sum 'C5 H2 Cl3 N O'
_chemical_formula_weight 198.43
_chemical_name_systematic
;
3,5,6-Trichloropyridin-2-ol
;
_space_group_crystal_system monoclinic
_space_group_IT_number 14
_space_group_name_Hall '-P 2ybc'
_space_group_name_H-M_alt 'P 1 21/c 1'
_atom_sites_solution_hydrogens mixed
_atom_sites_solution_primary dual
_audit_creation_method SHELXL-2019/1
_cell_angle_alpha 90
_cell_angle_beta 99.3560(10)
_cell_angle_gamma 90
_cell_formula_units_Z 4
_cell_length_a 6.1616(3)
_cell_length_b 22.3074(10)
_cell_length_c 5.0396(2)
_cell_measurement_reflns_used 9745
_cell_measurement_temperature 100.0(5)
_cell_measurement_theta_max 31.90
_cell_measurement_theta_min 2.64
_cell_volume 683.47(5)
_computing_cell_refinement
;
SAINT (Bruker, 2016)
;
_computing_data_collection
;
APEX4 (Bruker, 2016)
;
_computing_data_reduction
;
SAINT (Bruker, 2016)
;
_computing_molecular_graphics
;
Mercury (Macrae <i>et al.</i>, 2020)
;
_computing_publication_material
;
publCIF (Westrip, 2010)
;
_computing_structure_refinement
;
<i>SHELXL2019/1</i> (Sheldrick, 2015b)
;
_computing_structure_solution
;
<i>SHELXT2018/2</i> (Sheldrick, 2015a)
;
_diffrn_ambient_temperature 100.0(5)
_diffrn_measured_fraction_theta_full 0.998
_diffrn_measured_fraction_theta_max 0.999
_diffrn_measurement_device_type 'Bruker D8 Venture DUO with Photon III C14'
_diffrn_measurement_method '\f and \w scans'
_diffrn_radiation_source 'I\mS 3.0 microfocus'
_diffrn_radiation_type AgK\a
_diffrn_radiation_wavelength 0.56086
_diffrn_reflns_av_R_equivalents 0.0345
_diffrn_reflns_av_unetI/netI 0.0173
_diffrn_reflns_limit_h_max 11
_diffrn_reflns_limit_h_min -11
_diffrn_reflns_limit_k_max 42
_diffrn_reflns_limit_k_min -42
_diffrn_reflns_limit_l_max 9
_diffrn_reflns_limit_l_min -9
_diffrn_reflns_number 56728
_diffrn_reflns_theta_full 19.665
_diffrn_reflns_theta_max 31.964
_diffrn_reflns_theta_min 2.644
_exptl_absorpt_coefficient_mu 0.639
_exptl_absorpt_correction_T_max 0.916
_exptl_absorpt_correction_T_min 0.840
_exptl_absorpt_correction_type multi-scan
_exptl_absorpt_process_details
;
(SADABS; Krause <i>et al.</i>, 2015)
;
_exptl_crystal_colour colourless
_exptl_crystal_density_diffrn 1.928
_exptl_crystal_description 'lath fragment'
_exptl_crystal_F_000 392
_exptl_crystal_size_max 0.470
_exptl_crystal_size_mid 0.230
_exptl_crystal_size_min 0.140
_refine_diff_density_max 0.784
_refine_diff_density_min -0.497
_refine_ls_extinction_method none
_refine_ls_goodness_of_fit_ref 1.325
_refine_ls_hydrogen_treatment mixed
_refine_ls_matrix_type full
_refine_ls_number_parameters 94
_refine_ls_number_reflns 4816
_refine_ls_number_restraints 0
_refine_ls_restrained_S_all 1.325
_refine_ls_R_factor_all 0.0362
_refine_ls_R_factor_gt 0.0343
_refine_ls_shift/su_max 0.001
_refine_ls_shift/su_mean 0.000
_refine_ls_structure_factor_coef Fsqd
_refine_ls_weighting_details 'w=1/[\s^2^(Fo^2^)+(0.0157P)^2^+0.4001P] where P=(Fo^2^+2Fc^2^)/3'
_refine_ls_weighting_scheme calc
_refine_ls_wR_factor_gt 0.0719
_refine_ls_wR_factor_ref 0.0725
_reflns_number_gt 4626
_reflns_number_total 4816
_reflns_threshold_expression 'I > 2\s(I)'
_cod_data_source_file hb4494.cif
_cod_data_source_block I
_cod_original_sg_symbol_H-M 'P 21/c'
_cod_database_code 1573263
_shelx_space_group_comment
;
The symmetry employed for this shelxl refinement is uniquely defined
by the following loop, which should always be used as a source of
symmetry information in preference to the above space-group names.
They are only intended as comments.
;
_shelx_estimated_absorpt_t_min 0.753
_shelx_estimated_absorpt_t_max 0.916

loop_
_space_group_symop_operation_xyz
'x, y, z'
'-x, y+1/2, -z+1/2'
'-x, -y, -z'
'x, -y-1/2, z-1/2'

loop_
_atom_site_type_symbol
_atom_site_label
_atom_site_fract_x
_atom_site_fract_y
_atom_site_fract_z
_atom_site_U_iso_or_equiv
_atom_site_adp_type
_atom_site_calc_flag
_atom_site_occupancy
_atom_site_disorder_assembly
_atom_site_disorder_group
Cl Cl1 0.93128(4) 0.66668(2) 0.00185(5) 0.01441(4) Uani d 1 . .
Cl Cl2 0.32839(4) 0.69555(2) 0.65348(4) 0.01403(4) Uani d 1 . .
Cl Cl3 0.17530(4) 0.56134(2) 0.51565(5) 0.01375(4) Uani d 1 . .
O O1 0.72509(13) 0.54889(3) -0.08395(16) 0.01555(12) Uani d 1 . .
H H1 0.661(3) 0.5167(9) -0.111(4) 0.023 Uiso d 1 . .
N N1 0.47368(12) 0.55968(3) 0.20415(15) 0.01124(10) Uani d 1 . .
C C1 0.63850(14) 0.58150(4) 0.09104(17) 0.01105(11) Uani d 1 . .
C C2 0.72170(14) 0.63936(4) 0.15463(17) 0.01084(11) Uani d 1 . .
C C3 0.62942(14) 0.67423(4) 0.33201(17) 0.01121(12) Uani d 1 . .
H H3 0.684573 0.713275 0.378054 0.013 Uiso calc 1 . .
C C4 0.45373(14) 0.65136(4) 0.44307(17) 0.01050(11) Uani d 1 . .
C C5 0.38383(13) 0.59348(4) 0.37596(17) 0.01031(11) Uani d 1 . .

loop_
_atom_site_aniso_label
_atom_site_aniso_U_11
_atom_site_aniso_U_22
_atom_site_aniso_U_33
_atom_site_aniso_U_12
_atom_site_aniso_U_13
_atom_site_aniso_U_23
Cl1 0.01297(8) 0.01471(8) 0.01651(9) -0.00232(6) 0.00528(6) 0.00075(6)
Cl2 0.01719(9) 0.01155(7) 0.01464(8) -0.00103(6) 0.00649(6) -0.00281(6)
Cl3 0.01369(8) 0.01177(7) 0.01685(8) -0.00229(6) 0.00571(6) 0.00032(6)
O1 0.0175(3) 0.0118(2) 0.0191(3) -0.0019(2) 0.0083(2) -0.0045(2)
N1 0.0115(2) 0.0093(2) 0.0132(3) -0.00046(19) 0.0027(2) -0.0007(2)
C1 0.0112(3) 0.0095(3) 0.0126(3) 0.0002(2) 0.0025(2) -0.0006(2)
C2 0.0105(3) 0.0103(3) 0.0119(3) -0.0008(2) 0.0023(2) 0.0005(2)
C3 0.0124(3) 0.0090(3) 0.0121(3) -0.0011(2) 0.0017(2) -0.0003(2)
C4 0.0116(3) 0.0090(3) 0.0110(3) 0.0002(2) 0.0022(2) -0.0006(2)
C5 0.0103(3) 0.0090(3) 0.0117(3) -0.0005(2) 0.0021(2) 0.0002(2)

loop_
_atom_type_symbol
_atom_type_description
_atom_type_scat_dispersion_real
_atom_type_scat_dispersion_imag
_atom_type_scat_source
C C 0.0015 0.0009 'International Tables Vol C Tables 4.2.6.8 and 6.1.1.4'
H H 0.0000 0.0000 'International Tables Vol C Tables 4.2.6.8 and 6.1.1.4'
Cl Cl 0.0998 0.0984 'International Tables Vol C Tables 4.2.6.8 and 6.1.1.4'
N N 0.0030 0.0019 'International Tables Vol C Tables 4.2.6.8 and 6.1.1.4'
O O 0.0056 0.0036 'International Tables Vol C Tables 4.2.6.8 and 6.1.1.4'

loop_
_geom_angle_atom_site_label_1
_geom_angle_atom_site_label_2
_geom_angle_atom_site_label_3
_geom_angle_site_symmetry_1
_geom_angle_site_symmetry_3
_geom_angle
_geom_angle_publ_flag
C1 O1 H1 . . 110.9(13) ?
C5 N1 C1 . . 119.73(7) ?
O1 C1 N1 . . 120.16(8) ?
O1 C1 C2 . . 119.06(8) ?
N1 C1 C2 . . 120.78(8) ?
C3 C2 C1 . . 119.55(8) ?
C3 C2 Cl1 . . 120.69(6) ?
C1 C2 Cl1 . . 119.73(6) ?
C2 C3 C4 . . 118.95(7) ?
C2 C3 H3 . . 120.5 ?
C4 C3 H3 . . 120.5 ?
C5 C4 C3 . . 118.30(7) ?
C5 C4 Cl2 . . 122.12(6) ?
C3 C4 Cl2 . . 119.58(6) ?
N1 C5 C4 . . 122.66(8) ?
N1 C5 Cl3 . . 116.53(6) ?
C4 C5 Cl3 . . 120.80(6) ?

loop_
_geom_bond_atom_site_label_1
_geom_bond_atom_site_label_2
_geom_bond_site_symmetry_2
_geom_bond_distance
_geom_bond_publ_flag
Cl1 C2 . 1.7191(8) ?
Cl2 C4 . 1.7202(8) ?
Cl3 C5 . 1.7189(8) ?
O1 C1 . 1.3207(11) ?
O1 H1 . 0.821(19) ?
N1 C5 . 1.3343(11) ?
N1 C1 . 1.3347(11) ?
C1 C2 . 1.4063(12) ?
C2 C3 . 1.3757(12) ?
C3 C4 . 1.3937(12) ?
C3 H3 . 0.9500 ?
C4 C5 . 1.3854(11) ?

loop_
_geom_hbond_atom_site_label_D
_geom_hbond_atom_site_label_H
_geom_hbond_atom_site_label_A
_geom_hbond_site_symmetry_A
_geom_hbond_distance_DH
_geom_hbond_distance_HA
_geom_hbond_distance_DA
_geom_hbond_angle_DHA
_geom_hbond_publ_flag
O1 H1 N1 3_665 0.821(19) 1.919(19) 2.7371(10) 174.3(19) yes

loop_
_geom_torsion_atom_site_label_1
_geom_torsion_atom_site_label_2
_geom_torsion_atom_site_label_3
_geom_torsion_atom_site_label_4
_geom_torsion_site_symmetry_1
_geom_torsion_site_symmetry_2
_geom_torsion_site_symmetry_3
_geom_torsion_site_symmetry_4
_geom_torsion
_geom_torsion_publ_flag
C5 N1 C1 O1 . . . . -178.44(8) ?
C5 N1 C1 C2 . . . . 1.22(13) ?
O1 C1 C2 C3 . . . . 178.53(8) ?
N1 C1 C2 C3 . . . . -1.14(13) ?
O1 C1 C2 Cl1 . . . . 0.66(12) ?
N1 C1 C2 Cl1 . . . . -179.01(7) ?
C1 C2 C3 C4 . . . . -0.50(13) ?
Cl1 C2 C3 C4 . . . . 177.35(7) ?
C2 C3 C4 C5 . . . . 1.98(12) ?
C2 C3 C4 Cl2 . . . . -177.11(7) ?
C1 N1 C5 C4 . . . . 0.35(13) ?
C1 N1 C5 Cl3 . . . . -179.07(7) ?
C3 C4 C5 N1 . . . . -1.97(13) ?
Cl2 C4 C5 N1 . . . . 177.10(7) ?
C3 C4 C5 Cl3 . . . . 177.43(6) ?
Cl2 C4 C5 Cl3 . . . . -3.51(11) ?
